data_4508064
loop_
_publ_author_name
'Pang, Xue'
'Zhao, Xiao Ran'
'Wang, Hui'
'Sun, Hao-Ling'
'Jin, Wei Jun'

_publ_section_title
;
 Modulating Crystal Packing and Magnetic Properties of Nitroxide Free
 Radicals by Halogen Bonding
;
_journal_issue 8
_journal_name_full 'Crystal Growth &amp; Design'
_journal_page_first 3739
_journal_paper_doi 10.1021/cg400776x
_journal_volume 13
_journal_year 2013
_chemical_formula_sum 'C22 H22 F4 I2 N O3'
_chemical_formula_weight 678.21
_chemical_name_systematic
;

 ?

;
_space_group_IT_number 29
_symmetry_cell_setting orthorhombic
_symmetry_space_group_name_Hall 'P 2c -2ac'
_symmetry_space_group_name_H-M 'P c a 21'
_atom_sites_solution_hydrogens geom
_atom_sites_solution_primary direct
_atom_sites_solution_secondary difmap
_audit_creation_method SHELXL-97
_cell_angle_alpha 90.00
_cell_angle_beta 90.00
_cell_angle_gamma 90.00
_cell_formula_units_Z 4
_cell_length_a 20.4065(14)
_cell_length_b 6.3085(4)
_cell_length_c 19.1306(14)
_cell_measurement_reflns_used 4703
_cell_measurement_temperature 298(2)
_cell_measurement_theta_max 24.11
_cell_measurement_theta_min 2.92
_cell_volume 2462.8(3)
_computing_cell_refinement 'Bruker SMART'
_computing_data_collection 'Bruker SMART'
_computing_data_reduction 'Bruker SAINT'
_computing_molecular_graphics 'Bruker SHELXTL'
_computing_publication_material 'Bruker SHELXTL'
_computing_structure_refinement 'SHELXL-97 (Sheldrick, 1997)'
_computing_structure_solution 'SHELXS-97 (Sheldrick, 1990)'
_diffrn_ambient_temperature 298(2)
_diffrn_measured_fraction_theta_full 0.990
_diffrn_measured_fraction_theta_max 0.990
_diffrn_measurement_device_type 'CCD area detector'
_diffrn_measurement_method 'phi and omega scans'
_diffrn_radiation_monochromator graphite
_diffrn_radiation_source 'fine-focus sealed tube'
_diffrn_radiation_type MoK\a
_diffrn_radiation_wavelength 0.71073
_diffrn_reflns_av_R_equivalents 0.0271
_diffrn_reflns_av_unetI/netI 0.0363
_diffrn_reflns_limit_h_max 26
_diffrn_reflns_limit_h_min -21
_diffrn_reflns_limit_k_max 7
_diffrn_reflns_limit_k_min -8
_diffrn_reflns_limit_l_max 24
_diffrn_reflns_limit_l_min -24
_diffrn_reflns_number 13742
_diffrn_reflns_theta_full 27.57
_diffrn_reflns_theta_max 27.57
_diffrn_reflns_theta_min 2.00
_exptl_absorpt_coefficient_mu 2.607
_exptl_absorpt_correction_T_max 0.6958
_exptl_absorpt_correction_T_min 0.5085
_exptl_absorpt_correction_type multi-scan
_exptl_absorpt_process_details sadabs
_exptl_crystal_colour Orange
_exptl_crystal_density_diffrn 1.829
_exptl_crystal_density_method 'not measured'
_exptl_crystal_description prism
_exptl_crystal_F_000 1308
_exptl_crystal_size_max 0.30
_exptl_crystal_size_mid 0.23
_exptl_crystal_size_min 0.15
_refine_diff_density_max 0.240
_refine_diff_density_min -0.369
_refine_diff_density_rms 0.060
_refine_ls_abs_structure_details 'Flack H D (1983), Acta Cryst. A39, 876-881'
_refine_ls_abs_structure_Flack -0.018(16)
_refine_ls_extinction_method none
_refine_ls_goodness_of_fit_ref 0.984
_refine_ls_hydrogen_treatment constr
_refine_ls_matrix_type full
_refine_ls_number_parameters 293
_refine_ls_number_reflns 5544
_refine_ls_number_restraints 1
_refine_ls_restrained_S_all 0.984
_refine_ls_R_factor_all 0.0347
_refine_ls_R_factor_gt 0.0271
_refine_ls_shift/su_max 0.002
_refine_ls_shift/su_mean 0.000
_refine_ls_structure_factor_coef Fsqd
_refine_ls_weighting_details 'calc w=1/[\s^2^(Fo^2^)+(0.0208P)^2^+0.0000P] where P=(Fo^2^+2Fc^2^)/3'
_refine_ls_weighting_scheme calc
_refine_ls_wR_factor_gt 0.0512
_refine_ls_wR_factor_ref 0.0544
_reflns_number_gt 4800
_reflns_number_total 5544
_reflns_threshold_expression >2sigma(I)
_cod_data_source_file cg400776x_si_002.cif
_cod_data_source_block 2
_cod_depositor_comments
;
The following automatic conversions were performed:

'_symmetry_cell_setting' value 'Orthorhombic' changed to
'orthorhombic' according to
/home/saulius/struct/CIF-dictionaries/cif_core.dic dictionary named
'cif_core.dic' version 2.4.2 from
2011-04-26.

'_exptl_absorpt_correction_type' value 'Multi-scan'
changed to 'multi-scan' according to
/home/saulius/struct/CIF-dictionaries/cif_core.dic dictionary named
'cif_core.dic' version 2.4.2 from 2011-04-26.

Automatic conversion script
Id: cif_fix_values 1891 2012-01-12 08:04:46Z andrius 
;
_cod_original_sg_symbol_H-M Pca2(1)
_cod_database_code 4508064

loop_
_symmetry_equiv_pos_as_xyz
'x, y, z'
'-x, -y, z+1/2'
'-x+1/2, y, z+1/2'
'x+1/2, -y, z'

loop_
_atom_site_label
_atom_site_type_symbol
_atom_site_fract_x
_atom_site_fract_y
_atom_site_fract_z
_atom_site_U_iso_or_equiv
_atom_site_adp_type
_atom_site_occupancy
_atom_site_symmetry_multiplicity
_atom_site_calc_flag
_atom_site_refinement_flags
C1 C 0.57782(18) 1.0541(6) 0.21083(19) 0.0456(8) Uani 1 1 d .
C2 C 0.62955(19) 0.9614(6) 0.2449(3) 0.0588(10) Uani 1 1 d .
C3 C 0.6622(2) 0.7907(7) 0.2163(2) 0.0633(12) Uani 1 1 d .
C4 C 0.64296(18) 0.7016(6) 0.1541(2) 0.0491(9) Uani 1 1 d .
C5 C 0.5897(2) 0.7912(6) 0.1218(2) 0.0533(9) Uani 1 1 d .
C6 C 0.5582(2) 0.9643(6) 0.1492(2) 0.0512(10) Uani 1 1 d .
C7 C 0.1827(2) 1.3947(7) 0.4448(2) 0.0643(12) Uani 1 1 d .
H7 H 0.2068 1.3951 0.4036 0.077 Uiso 1 1 calc R
C8 C 0.1377(3) 1.5565(8) 0.4580(3) 0.0811(15) Uani 1 1 d .
H8 H 0.1321 1.6646 0.4255 0.097 Uiso 1 1 calc R
C9 C 0.1021(2) 1.5572(8) 0.5180(3) 0.0820(15) Uani 1 1 d .
H9 H 0.0732 1.6676 0.5271 0.098 Uiso 1 1 calc R
C10 C 0.1089(2) 1.3966(9) 0.5645(3) 0.0804(15) Uani 1 1 d .
H10 H 0.0831 1.3937 0.6045 0.097 Uiso 1 1 calc R
C11 C 0.1539(2) 1.2378(8) 0.5526(2) 0.0665(11) Uani 1 1 d .
H11 H 0.1591 1.1307 0.5855 0.080 Uiso 1 1 calc R
C12 C 0.19140(17) 1.2350(6) 0.4925(2) 0.0508(9) Uani 1 1 d .
C13 C 0.24122(19) 1.0667(6) 0.4827(2) 0.0550(10) Uani 1 1 d .
C14 C 0.31768(18) 0.9185(6) 0.4008(2) 0.0550(10) Uani 1 1 d .
H14 H 0.3044 0.7785 0.4179 0.066 Uiso 1 1 calc R
C15 C 0.38423(19) 0.9787(6) 0.4293(2) 0.0520(9) Uani 1 1 d .
H15A H 0.3824 0.9757 0.4799 0.062 Uiso 1 1 calc R
H15B H 0.3940 1.1230 0.4152 0.062 Uiso 1 1 calc R
C16 C 0.43990(19) 0.8350(6) 0.4050(2) 0.0490(9) Uani 1 1 d .
C17 C 0.4371(2) 0.6195(7) 0.4421(3) 0.0688(13) Uani 1 1 d .
H17A H 0.3938 0.5614 0.4379 0.103 Uiso 1 1 calc R
H17B H 0.4476 0.6376 0.4907 0.103 Uiso 1 1 calc R
H17C H 0.4681 0.5246 0.4210 0.103 Uiso 1 1 calc R
C18 C 0.5052(2) 0.9398(7) 0.4200(2) 0.0637(11) Uani 1 1 d .
H18A H 0.5401 0.8476 0.4055 0.096 Uiso 1 1 calc R
H18B H 0.5089 0.9670 0.4692 0.096 Uiso 1 1 calc R
H18C H 0.5080 1.0710 0.3948 0.096 Uiso 1 1 calc R
C19 C 0.3706(2) 0.7732(6) 0.2904(2) 0.0537(10) Uani 1 1 d .
C20 C 0.3816(3) 0.8374(9) 0.2147(3) 0.0800(16) Uani 1 1 d .
H20A H 0.3986 0.9792 0.2130 0.120 Uiso 1 1 calc R
H20B H 0.3408 0.8315 0.1899 0.120 Uiso 1 1 calc R
H20C H 0.4123 0.7420 0.1934 0.120 Uiso 1 1 calc R
C21 C 0.3487(2) 0.5411(7) 0.2942(3) 0.0764(14) Uani 1 1 d .
H21A H 0.3833 0.4514 0.2774 0.115 Uiso 1 1 calc R
H21B H 0.3104 0.5216 0.2658 0.115 Uiso 1 1 calc R
H21C H 0.3387 0.5050 0.3418 0.115 Uiso 1 1 calc R
C22 C 0.3196(2) 0.9220(7) 0.3225(2) 0.0595(11) Uani 1 1 d .
H22A H 0.3287 1.0656 0.3072 0.071 Uiso 1 1 calc R
H22B H 0.2766 0.8833 0.3049 0.071 Uiso 1 1 calc R
F1 F 0.65067(15) 1.0381(5) 0.30665(16) 0.0965(11) Uani 1 1 d .
F2 F 0.71213(13) 0.7053(5) 0.2524(2) 0.1052(11) Uani 1 1 d .
F3 F 0.56682(15) 0.7102(4) 0.06153(14) 0.0847(8) Uani 1 1 d .
F4 F 0.50715(14) 1.0464(4) 0.11361(16) 0.0856(8) Uani 1 1 d .
I1 I 0.533344(12) 1.32734(3) 0.249703(16) 0.05623(7) Uani 1 1 d .
I2 I 0.690446(12) 0.44102(4) 0.110313(15) 0.06295(8) Uani 1 1 d .
N1 N 0.43365(15) 0.7991(5) 0.32831(16) 0.0475(7) Uani 1 1 d .
O1 O 0.25392(16) 0.9343(5) 0.52561(17) 0.0811(10) Uani 1 1 d .
O2 O 0.26925(14) 1.0782(5) 0.41960(15) 0.0637(8) Uani 1 1 d .
O3 O 0.48463(15) 0.7256(5) 0.29745(17) 0.0680(8) Uani 1 1 d .

loop_
_atom_site_aniso_label
_atom_site_aniso_U_11
_atom_site_aniso_U_22
_atom_site_aniso_U_33
_atom_site_aniso_U_23
_atom_site_aniso_U_13
_atom_site_aniso_U_12
C1 0.046(2) 0.0412(19) 0.050(2) -0.0039(16) 0.0124(17) -0.0007(17)
C2 0.045(2) 0.068(3) 0.063(2) -0.020(3) -0.004(2) 0.0002(18)
C3 0.045(2) 0.067(3) 0.079(3) -0.015(2) -0.010(2) 0.010(2)
C4 0.045(2) 0.044(2) 0.058(2) -0.0028(17) 0.0122(17) -0.0044(17)
C5 0.064(2) 0.052(2) 0.044(2) -0.0044(17) -0.0002(19) -0.0015(18)
C6 0.056(2) 0.053(2) 0.044(2) 0.0058(18) -0.0033(18) 0.0039(19)
C7 0.056(3) 0.068(3) 0.070(3) 0.003(2) 0.006(2) 0.011(2)
C8 0.075(3) 0.077(3) 0.091(4) 0.004(3) 0.001(3) 0.026(3)
C9 0.060(3) 0.067(3) 0.119(5) -0.016(3) 0.002(3) 0.011(2)
C10 0.061(3) 0.094(4) 0.086(4) -0.025(3) 0.018(3) -0.005(3)
C11 0.060(3) 0.072(3) 0.068(3) 0.000(2) 0.014(2) 0.003(2)
C12 0.041(2) 0.054(2) 0.057(2) -0.0052(19) -0.0027(17) 0.0009(16)
C13 0.048(2) 0.054(2) 0.063(3) 0.005(2) 0.002(2) 0.008(2)
C14 0.051(2) 0.047(2) 0.067(3) -0.0029(19) 0.0059(19) 0.0127(18)
C15 0.057(3) 0.047(2) 0.052(2) -0.0058(18) -0.0011(19) 0.0025(18)
C16 0.047(2) 0.044(2) 0.056(2) 0.0113(17) 0.0010(17) 0.0014(17)
C17 0.065(3) 0.058(3) 0.083(3) 0.027(2) 0.010(2) 0.010(2)
C18 0.053(2) 0.072(3) 0.067(3) 0.002(2) -0.009(2) -0.011(2)
C19 0.058(3) 0.045(2) 0.058(3) -0.0061(18) -0.0012(19) -0.0026(19)
C20 0.089(4) 0.094(4) 0.057(3) -0.009(3) -0.002(3) -0.012(3)
C21 0.063(3) 0.054(3) 0.112(4) -0.021(3) 0.007(3) -0.015(2)
C22 0.052(2) 0.057(3) 0.069(3) -0.006(2) -0.0081(19) 0.008(2)
F1 0.080(2) 0.114(2) 0.095(2) -0.0541(19) -0.0344(17) 0.0293(17)
F2 0.0770(16) 0.118(2) 0.121(2) -0.048(2) -0.048(2) 0.0483(17)
F3 0.114(2) 0.0816(19) 0.0588(15) -0.0202(14) -0.0217(15) 0.0228(17)
F4 0.1018(19) 0.0892(18) 0.0659(15) -0.0084(16) -0.0256(17) 0.0398(16)
I1 0.05831(14) 0.04841(12) 0.06197(14) -0.00327(15) 0.01547(14) 0.00224(12)
I2 0.05993(15) 0.05167(14) 0.07726(18) -0.00842(15) 0.01702(16) 0.00269(12)
N1 0.0456(18) 0.0365(16) 0.060(2) -0.0004(14) 0.0053(15) -0.0008(14)
O1 0.090(2) 0.075(2) 0.078(2) 0.0234(18) 0.014(2) 0.026(2)
O2 0.0630(18) 0.0643(19) 0.0639(18) 0.0095(14) 0.0114(15) 0.0218(15)
O3 0.0598(18) 0.0638(17) 0.080(2) -0.0193(16) 0.0173(15) -0.0003(15)

loop_
_atom_type_symbol
_atom_type_description
_atom_type_scat_dispersion_real
_atom_type_scat_dispersion_imag
_atom_type_scat_source
C C 0.0033 0.0016 'International Tables Vol C Tables 4.2.6.8 and 6.1.1.4'
H H 0.0000 0.0000 'International Tables Vol C Tables 4.2.6.8 and 6.1.1.4'
N N 0.0061 0.0033 'International Tables Vol C Tables 4.2.6.8 and 6.1.1.4'
O O 0.0106 0.0060 'International Tables Vol C Tables 4.2.6.8 and 6.1.1.4'
F F 0.0171 0.0103 'International Tables Vol C Tables 4.2.6.8 and 6.1.1.4'
I I -0.4742 1.8119 'International Tables Vol C Tables 4.2.6.8 and 6.1.1.4'

loop_
_geom_angle_atom_site_label_1
_geom_angle_atom_site_label_2
_geom_angle_atom_site_label_3
_geom_angle
C6 C1 C2 117.3(3)
C6 C1 I1 121.5(3)
C2 C1 I1 121.2(3)
F1 C2 C1 120.6(3)
F1 C2 C3 118.3(4)
C1 C2 C3 121.1(4)
F2 C3 C4 119.9(4)
F2 C3 C2 118.4(4)
C4 C3 C2 121.7(4)
C5 C4 C3 116.6(4)
C5 C4 I2 120.8(3)
C3 C4 I2 122.6(3)
F3 C5 C4 120.3(3)
F3 C5 C6 117.9(4)
C4 C5 C6 121.8(4)
F4 C6 C1 120.2(4)
F4 C6 C5 118.4(3)
C1 C6 C5 121.4(4)
C12 C7 C8 120.2(4)
C12 C7 H7 119.9
C8 C7 H7 119.9
C9 C8 C7 120.4(5)
C9 C8 H8 119.8
C7 C8 H8 119.8
C10 C9 C8 119.8(5)
C10 C9 H9 120.1
C8 C9 H9 120.1
C9 C10 C11 120.2(5)
C9 C10 H10 119.9
C11 C10 H10 119.9
C10 C11 C12 121.1(5)
C10 C11 H11 119.5
C12 C11 H11 119.5
C7 C12 C11 118.2(4)
C7 C12 C13 122.1(4)
C11 C12 C13 119.6(4)
O1 C13 O2 124.2(4)
O1 C13 C12 124.1(4)
O2 C13 C12 111.6(3)
O2 C14 C22 104.7(3)
O2 C14 C15 110.3(3)
C22 C14 C15 109.5(4)
O2 C14 H14 110.7
C22 C14 H14 110.7
C15 C14 H14 110.7
C14 C15 C16 114.2(3)
C14 C15 H15A 108.7
C16 C15 H15A 108.7
C14 C15 H15B 108.7
C16 C15 H15B 108.7
H15A C15 H15B 107.6
N1 C16 C18 109.2(3)
N1 C16 C15 109.0(3)
C18 C16 C15 109.8(3)
N1 C16 C17 108.5(3)
C18 C16 C17 109.4(3)
C15 C16 C17 111.0(3)
C16 C17 H17A 109.5
C16 C17 H17B 109.5
H17A C17 H17B 109.5
C16 C17 H17C 109.5
H17A C17 H17C 109.5
H17B C17 H17C 109.5
C16 C18 H18A 109.5
C16 C18 H18B 109.5
H18A C18 H18B 109.5
C16 C18 H18C 109.5
H18A C18 H18C 109.5
H18B C18 H18C 109.5
N1 C19 C20 108.0(4)
N1 C19 C22 109.1(3)
C20 C19 C22 108.6(4)
N1 C19 C21 109.5(4)
C20 C19 C21 110.0(4)
C22 C19 C21 111.6(4)
C19 C20 H20A 109.5
C19 C20 H20B 109.5
H20A C20 H20B 109.5
C19 C20 H20C 109.5
H20A C20 H20C 109.5
H20B C20 H20C 109.5
C19 C21 H21A 109.5
C19 C21 H21B 109.5
H21A C21 H21B 109.5
C19 C21 H21C 109.5
H21A C21 H21C 109.5
H21B C21 H21C 109.5
C14 C22 C19 114.2(4)
C14 C22 H22A 108.7
C19 C22 H22A 108.7
C14 C22 H22B 108.7
C19 C22 H22B 108.7
H22A C22 H22B 107.6
O3 N1 C19 116.0(3)
O3 N1 C16 116.0(3)
C19 N1 C16 124.8(3)
C13 O2 C14 118.4(3)

loop_
_geom_bond_atom_site_label_1
_geom_bond_atom_site_label_2
_geom_bond_distance
C1 C6 1.368(5)
C1 C2 1.371(5)
C1 I1 2.085(3)
C2 F1 1.348(5)
C2 C3 1.380(6)
C3 F2 1.344(5)
C3 C4 1.373(6)
C4 C5 1.372(5)
C4 I2 2.084(4)
C5 F3 1.345(5)
C5 C6 1.372(5)
C6 F4 1.348(4)
C7 C12 1.370(6)
C7 C8 1.395(6)
C7 H7 0.9300
C8 C9 1.358(7)
C8 H8 0.9300
C9 C10 1.355(7)
C9 H9 0.9300
C10 C11 1.378(7)
C10 H10 0.9300
C11 C12 1.381(6)
C11 H11 0.9300
C12 C13 1.482(5)
C13 O1 1.199(4)
C13 O2 1.338(5)
C14 O2 1.456(5)
C14 C22 1.499(6)
C14 C15 1.511(6)
C14 H14 0.9800
C15 C16 1.526(5)
C15 H15A 0.9700
C15 H15B 0.9700
C16 N1 1.490(5)
C16 C18 1.515(6)
C16 C17 1.535(5)
C17 H17A 0.9600
C17 H17B 0.9600
C17 H17C 0.9600
C18 H18A 0.9600
C18 H18B 0.9600
C18 H18C 0.9600
C19 N1 1.485(5)
C19 C20 1.521(6)
C19 C22 1.531(6)
C19 C21 1.533(6)
C20 H20A 0.9600
C20 H20B 0.9600
C20 H20C 0.9600
C21 H21A 0.9600
C21 H21B 0.9600
C21 H21C 0.9600
C22 H22A 0.9700
C22 H22B 0.9700
N1 O3 1.283(4)
